data_2020864
loop_
_publ_author_name
'Kelley, Annette'
'Nalla, Sowjanya'
'Bond, Marcus R.'

_publ_section_title
;
 The square-planar to flattened-tetrahedral CuX42&#x2212;(X= Cl, Br)
 structural phase transition in 1,2,6-trimethylpyridinium salts
;
_journal_coeditor_code OG5072
_journal_issue 1
_journal_name_full 'Acta Crystallographica Section B Structural Science, Crystal Engineering and Materials'
_journal_page_first 48
_journal_page_last 60
_journal_paper_doi 10.1107/S205252061402664X
_journal_volume 71
_journal_year 2015
_chemical_formula_moiety '2(C8 H12 N), Br4 Cu'
_chemical_formula_sum 'C16 H24 Br4 Cu N2'
_chemical_formula_weight 627.55
_chemical_name_systematic
;
bis(1,2,3-trimethylpyridnium) tetrabromidocuprate(II)
;
_space_group_IT_number 15
_symmetry_cell_setting monoclinic
_symmetry_space_group_name_Hall '-C 2yc'
_symmetry_space_group_name_H-M 'C 1 2/c 1'
_atom_sites_solution_hydrogens geom
_atom_sites_solution_primary direct
_atom_sites_solution_secondary difmap
_cell_angle_alpha 90
_cell_angle_beta 118.396(2)
_cell_angle_gamma 90
_cell_formula_units_Z 4
_cell_length_a 17.6373(5)
_cell_length_b 9.4076(4)
_cell_length_c 14.7798(5)
_cell_measurement_reflns_used 2599
_cell_measurement_temperature 295(2)
_cell_measurement_theta_max 27.48
_cell_measurement_theta_min 2.91
_cell_volume 2157.27(14)
_computing_cell_refinement 'HKL Scalepack (Otwinowski & Minor 1997)'
_computing_data_collection 'Collect (Bruker AXS BV, 1997-2004)'
_computing_data_reduction 'HKL Denzo and Scalepack (Otwinowski & Minor 1997)'
_computing_molecular_graphics 'Ortep for Windows (Farrugia, 2012)'
_computing_publication_material 'WinGX publication routines (Farrugia, 2012)'
_computing_structure_refinement 'SHELXL-97 (Sheldrick, 1997)'
_computing_structure_solution 'SIR-92 (Altomare et al., 1994)'
_diffrn_ambient_temperature 295(2)
_diffrn_detector_area_resol_mean 9
_diffrn_measured_fraction_theta_full 0.996
_diffrn_measured_fraction_theta_max 0.996
_diffrn_measurement_device '95mm CCD camera on \k-goniostat'
_diffrn_measurement_device_type KappaCCD
_diffrn_measurement_method 'CCD rotation images, thick slices'
_diffrn_radiation_monochromator graphite
_diffrn_radiation_type MoK\a
_diffrn_radiation_wavelength 0.71073
_diffrn_reflns_av_R_equivalents 0
_diffrn_reflns_limit_h_max 20
_diffrn_reflns_limit_h_min -22
_diffrn_reflns_limit_k_max 12
_diffrn_reflns_limit_k_min -12
_diffrn_reflns_limit_l_max 19
_diffrn_reflns_limit_l_min 0
_diffrn_reflns_number 17272
_diffrn_reflns_reduction_process
;
        Scaled and merged with Sortav
        R.H. Blessing, (1987) Cryst. Rev. 1, 3-58
        R.H. Blessing, (1989) J. Appl. Cryst. 22, 396-397
;
_diffrn_reflns_theta_full 27.5
_diffrn_reflns_theta_max 27.5
_diffrn_reflns_theta_min 4.1
_exptl_absorpt_coefficient_mu 8.421
_exptl_absorpt_correction_T_max 0.217
_exptl_absorpt_correction_T_min 0.164
_exptl_absorpt_correction_type multi-scan
_exptl_absorpt_process_details '(DENZO/SCALEPACK; Otwinowski & Minor, 1997)'
_exptl_crystal_colour 'dark purple'
_exptl_crystal_density_diffrn 1.932
_exptl_crystal_density_method 'not measured'
_exptl_crystal_description gem
_exptl_crystal_F_000 1212
_exptl_crystal_size_max .21
_exptl_crystal_size_mid .20
_exptl_crystal_size_min .18
_refine_diff_density_max 0.494
_refine_diff_density_min -0.385
_refine_ls_extinction_coef 0.00071(9)
_refine_ls_extinction_expression Fc^*^=kFc[1+0.001xFc^2^\l^3^/sin(2\q)]^-1/4^
_refine_ls_extinction_method SHELXL
_refine_ls_goodness_of_fit_ref 0.948
_refine_ls_hydrogen_treatment constr
_refine_ls_matrix_type full
_refine_ls_number_constraints 0
_refine_ls_number_parameters 109
_refine_ls_number_reflns 2461
_refine_ls_number_restraints 0
_refine_ls_restrained_S_all 0.948
_refine_ls_R_factor_all 0.0544
_refine_ls_R_factor_gt 0.028
_refine_ls_shift/su_max 0.001
_refine_ls_shift/su_mean 0
_refine_ls_structure_factor_coef Fsqd
_refine_ls_weighting_details 'calc w=1/[\s^2^(Fo^2^)+(0.0250P)^2^+0.0000P] where P=(Fo^2^+2Fc^2^)/3'
_refine_ls_weighting_scheme calc
_refine_ls_wR_factor_gt 0.0593
_refine_ls_wR_factor_ref 0.0645
_reflns_number_gt 1686
_reflns_number_total 2461
_reflns_threshold_expression >2sigma(I)
_cod_data_source_file og5072sup1_123tmpcubr4.cif
_cod_data_source_block 123tmpcubr4
_cod_original_cell_volume 2157.27(13)
_cod_original_sg_symbol_H-M C2/c
_cod_database_code 2020864

loop_
_space_group_symop_operation_xyz
'x, y, z'
'-x, y, -z+1/2'
'x+1/2, y+1/2, z'
'-x+1/2, y+1/2, -z+1/2'
'-x, -y, -z'
'x, -y, z-1/2'
'-x+1/2, -y+1/2, -z'
'x+1/2, -y+1/2, z-1/2'

loop_
_atom_site_type_symbol
_atom_site_label
_atom_site_fract_x
_atom_site_fract_y
_atom_site_fract_z
_atom_site_U_iso_or_equiv
_atom_site_adp_type
_atom_site_calc_flag
_atom_site_refinement_flags
_atom_site_occupancy
_atom_site_symmetry_multiplicity
_atom_site_disorder_assembly
_atom_site_disorder_group
Cu Cu1 0.5000 0.25273(5) 0.2500 0.04301(14) Uani d S 1 2 . .
Br Br1 0.53257(2) 0.10011(4) 0.39092(3) 0.06197(13) Uani d . 1 1 . .
Br Br2 0.60212(2) 0.40953(4) 0.23917(2) 0.05737(12) Uani d . 1 1 . .
N N1 0.63304(16) 0.6180(3) 0.51335(18) 0.0510(6) Uani d . 1 1 . .
C C11 0.5540(2) 0.6974(4) 0.4444(3) 0.0770(11) Uani d . 1 1 . .
H H11B 0.5256 0.7284 0.4825 0.116 Uiso calc R 1 1 . .
H H11A 0.5161 0.6368 0.3890 0.116 Uiso calc R 1 1 . .
H H11C 0.5691 0.7786 0.4170 0.116 Uiso calc R 1 1 . .
C C2 0.70149(18) 0.6868(3) 0.5891(2) 0.0455(7) Uani d . 1 1 . .
C C21 0.6948(2) 0.8438(4) 0.5992(3) 0.0619(9) Uani d . 1 1 . .
H H21B 0.6859 0.8898 0.5369 0.093 Uiso calc R 1 1 . .
H H21C 0.7470 0.8785 0.6558 0.093 Uiso calc R 1 1 . .
H H21A 0.6470 0.8641 0.6114 0.093 Uiso calc R 1 1 . .
C C3 0.77380(18) 0.6085(3) 0.6547(2) 0.0507(8) Uani d . 1 1 . .
C C31 0.8500(2) 0.6775(5) 0.7418(3) 0.0839(12) Uani d . 1 1 . .
H H31A 0.8349 0.7066 0.7935 0.126 Uiso calc R 1 1 . .
H H31B 0.8671 0.7591 0.7169 0.126 Uiso calc R 1 1 . .
H H31C 0.8969 0.6110 0.7710 0.126 Uiso calc R 1 1 . .
C C4 0.7744(2) 0.4632(4) 0.6402(3) 0.0605(9) Uani d . 1 1 . .
H H4 0.8228 0.4099 0.6828 0.073 Uiso calc R 1 1 . .
C C5 0.7035(3) 0.3973(4) 0.5625(3) 0.0705(10) Uani d . 1 1 . .
H H5 0.7036 0.2997 0.5528 0.085 Uiso calc R 1 1 . .
C C6 0.6339(2) 0.4758(4) 0.5008(2) 0.0618(9) Uani d . 1 1 . .
H H6 0.5858 0.4314 0.4489 0.074 Uiso calc R 1 1 . .

loop_
_atom_site_aniso_label
_atom_site_aniso_U_11
_atom_site_aniso_U_22
_atom_site_aniso_U_33
_atom_site_aniso_U_12
_atom_site_aniso_U_13
_atom_site_aniso_U_23
Cu1 0.0472(3) 0.0334(3) 0.0511(3) 0 0.0256(2) 0
Br1 0.0696(2) 0.0502(2) 0.0673(2) 0.00868(16) 0.03348(18) 0.01943(16)
Br2 0.0587(2) 0.0521(2) 0.0678(2) -0.01480(15) 0.03527(16) -0.00349(15)
N1 0.0554(15) 0.0531(17) 0.0457(13) 0.0011(13) 0.0251(12) -0.0025(12)
C11 0.061(2) 0.084(3) 0.062(2) 0.008(2) 0.0084(16) 0.001(2)
C2 0.0485(16) 0.0478(19) 0.0452(15) 0.0032(14) 0.0263(14) 0.0046(13)
C21 0.065(2) 0.051(2) 0.066(2) -0.0035(17) 0.0286(17) -0.0014(17)
C3 0.0474(17) 0.054(2) 0.0538(17) 0.0023(15) 0.0264(15) 0.0014(15)
C31 0.057(2) 0.093(3) 0.078(2) 0.000(2) 0.0128(19) -0.003(2)
C4 0.063(2) 0.062(2) 0.064(2) 0.0178(18) 0.0369(18) 0.0094(18)
C5 0.098(3) 0.046(2) 0.082(2) 0.007(2) 0.055(2) -0.0052(19)
C6 0.072(2) 0.057(2) 0.0573(19) -0.0133(19) 0.0313(17) -0.0156(17)

loop_
_atom_type_symbol
_atom_type_description
_atom_type_scat_dispersion_real
_atom_type_scat_dispersion_imag
_atom_type_scat_source
C C 0.0033 0.0016 'International Tables Vol C Tables 4.2.6.8 and 6.1.1.4'
H H 0 0 'International Tables Vol C Tables 4.2.6.8 and 6.1.1.4'
N N 0.0061 0.0033 'International Tables Vol C Tables 4.2.6.8 and 6.1.1.4'
Cu Cu 0.3201 1.2651 'International Tables Vol C Tables 4.2.6.8 and 6.1.1.4'
Br Br -0.2901 2.4595 'International Tables Vol C Tables 4.2.6.8 and 6.1.1.4'

loop_
_geom_angle_atom_site_label_1
_geom_angle_atom_site_label_2
_geom_angle_atom_site_label_3
_geom_angle_site_symmetry_1
_geom_angle_site_symmetry_3
_geom_angle
Br1 Cu1 Br1 . 2_655 105.23(3)
Br1 Cu1 Br2 . . 123.933(12)
Br1 Cu1 Br2 . 2_655 100.999(12)
Br2 Cu1 Br2 . 2_655 103.84(2)
C6 N1 C2 . . 121.4(3)
C6 N1 C11 . . 118.3(3)
C2 N1 C11 . . 120.3(3)
N1 C11 H11B . . 109.5
N1 C11 H11A . . 109.5
H11B C11 H11A . . 109.5
N1 C11 H11C . . 109.5
H11B C11 H11C . . 109.5
H11A C11 H11C . . 109.5
N1 C2 C3 . . 119.0(3)
N1 C2 C21 . . 118.1(3)
C3 C2 C21 . . 122.9(3)
C2 C21 H21B . . 109.5
C2 C21 H21C . . 109.5
H21B C21 H21C . . 109.5
C2 C21 H21A . . 109.5
H21B C21 H21A . . 109.5
H21C C21 H21A . . 109.5
C2 C3 C4 . . 119.1(3)
C2 C3 C31 . . 121.4(3)
C4 C3 C31 . . 119.4(3)
C3 C31 H31A . . 109.5
C3 C31 H31B . . 109.5
H31A C31 H31B . . 109.5
C3 C31 H31C . . 109.5
H31A C31 H31C . . 109.5
H31B C31 H31C . . 109.5
C3 C4 C5 . . 120.1(3)
C3 C4 H4 . . 119.9
C5 C4 H4 . . 119.9
C4 C5 C6 . . 119.4(3)
C4 C5 H5 . . 120.3
C6 C5 H5 . . 120.3
C5 C6 N1 . . 121.0(3)
C5 C6 H6 . . 119.5
N1 C6 H6 . . 119.5

loop_
_geom_bond_atom_site_label_1
_geom_bond_atom_site_label_2
_geom_bond_site_symmetry_2
_geom_bond_distance
Cu1 Br1 . 2.3646(4)
Cu1 Br2 . 2.3916(4)
N1 C6 . 1.352(4)
N1 C2 . 1.358(4)
N1 C11 . 1.479(4)
C11 H11B . 0.96
C11 H11A . 0.96
C11 H11C . 0.96
C2 C3 . 1.390(4)
C2 C21 . 1.496(4)
C21 H21B . 0.96
C21 H21C . 0.96
C21 H21A . 0.96
C3 C4 . 1.385(5)
C3 C31 . 1.497(4)
C31 H31A . 0.96
C31 H31B . 0.96
C31 H31C . 0.96
C4 C5 . 1.379(5)
C4 H4 . 0.93
C5 C6 . 1.348(5)
C5 H5 . 0.93
C6 H6 . 0.93

_cod_database_fobs_code 2020864
